data_2242750
loop_
_publ_author_name
'Wardell, James L.'
'Jotani, Mukesh M.'
'Tiekink, Edward R. T.'

_publ_section_title
;
 2-{[2,8-Bis(trifluoromethyl)quinolin-4-yl](hydroxy)methyl}piperidin-1-ium
 trichloroacetate: crystal structure and Hirshfeld surface analysis
;
_journal_coeditor_code HB7786
_journal_issue 12
_journal_name_full 'Acta Crystallographica Section E'
_journal_page_first 1851
_journal_page_last 1856
_journal_paper_doi 10.1107/S2056989018016389
_journal_volume 74
_journal_year 2018
_chemical_formula_iupac 'C17 H17 F6 N2 O, C2 Cl3 O2'
_chemical_formula_moiety 'C17 H17 F6 N2 O, C2 Cl3 O2'
_chemical_formula_sum 'C19 H17 Cl3 F6 N2 O3'
_chemical_formula_weight 541.69
_chemical_name_systematic
;
2-{[2,8-Bis(trifluoromethyl)quinolin-4-yl](hydroxy)methyl}piperidin-1-ium
trichloroacetate
;
_space_group_crystal_system triclinic
_space_group_IT_number 2
_space_group_name_Hall '-P 1'
_space_group_name_H-M_alt 'P -1'
_symmetry_space_group_name_Hall '-P 1'
_symmetry_space_group_name_H-M 'P -1'
_atom_sites_solution_hydrogens mixed
_atom_sites_solution_primary direct
_audit_creation_method SHELXL-2014/7
_cell_angle_alpha 67.473(2)
_cell_angle_beta 81.663(2)
_cell_angle_gamma 89.824(3)
_cell_formula_units_Z 2
_cell_length_a 6.8087(2)
_cell_length_b 11.8568(5)
_cell_length_c 15.2562(6)
_cell_measurement_reflns_used 25711
_cell_measurement_temperature 120(2)
_cell_measurement_theta_max 27.48
_cell_measurement_theta_min 2.91
_cell_volume 1123.77(7)
_computing_cell_refinement
;
DENZO (Otwinowski & Minor, 1997) and COLLECT (Hooft, 1998)
;
_computing_data_collection
;
COLLECT (Hooft, 1998)
;
_computing_data_reduction
;
DENZO (Otwinowski & Minor, 1997) and COLLECT (Hooft, 1998)
;
_computing_molecular_graphics
;
ORTEP-3 for Windows (Farrugia, 2012) and  DIAMOND (Brandenburg,
2006)
;
_computing_publication_material
;
publCIF (Westrip, 2010)
;
_computing_structure_refinement
;
<i>SHELXL2014/7</i> (Sheldrick, 2015)
;
_computing_structure_solution
;
SHELXS (Sheldrick, 2008)
;
_diffrn_ambient_temperature 120(2)
_diffrn_detector_area_resol_mean 9.091
_diffrn_measured_fraction_theta_full 0.998
_diffrn_measured_fraction_theta_max 0.995
_diffrn_measurement_device_type
;
Bruker--Nonius Roper CCD camera on \k-goniostat
;
_diffrn_measurement_method '\f & \w scans'
_diffrn_radiation_monochromator graphite
_diffrn_radiation_source 'Bruker-Nonius FR591 rotating anode'
_diffrn_radiation_type MoK\a
_diffrn_radiation_wavelength 0.71073
_diffrn_reflns_av_R_equivalents 0.0548
_diffrn_reflns_av_unetI/netI 0.0385
_diffrn_reflns_limit_h_max 8
_diffrn_reflns_limit_h_min -8
_diffrn_reflns_limit_k_max 15
_diffrn_reflns_limit_k_min -15
_diffrn_reflns_limit_l_max 19
_diffrn_reflns_limit_l_min -19
_diffrn_reflns_number 23628
_diffrn_reflns_theta_full 25.242
_diffrn_reflns_theta_max 27.431
_diffrn_reflns_theta_min 2.927
_exptl_absorpt_coefficient_mu 0.482
_exptl_absorpt_correction_T_max 0.7456
_exptl_absorpt_correction_T_min 0.6358
_exptl_absorpt_correction_type multi-scan
_exptl_absorpt_process_details
;
(<i>SADABS</i>; Sheldrick, 2007)
;
_exptl_crystal_colour colourless
_exptl_crystal_density_diffrn 1.601
_exptl_crystal_description slab
_exptl_crystal_F_000 548
_exptl_crystal_size_max 0.300
_exptl_crystal_size_mid 0.260
_exptl_crystal_size_min 0.210
_refine_diff_density_max 0.810
_refine_diff_density_min -0.588
_refine_ls_extinction_method none
_refine_ls_goodness_of_fit_ref 1.020
_refine_ls_hydrogen_treatment mixed
_refine_ls_matrix_type full
_refine_ls_number_parameters 307
_refine_ls_number_reflns 5114
_refine_ls_number_restraints 3
_refine_ls_restrained_S_all 1.020
_refine_ls_R_factor_all 0.0672
_refine_ls_R_factor_gt 0.0469
_refine_ls_shift/su_max 0.000
_refine_ls_shift/su_mean 0.000
_refine_ls_structure_factor_coef Fsqd
_refine_ls_weighting_details 'w=1/[\s^2^(Fo^2^)+(0.0695P)^2^+0.5906P] where P=(Fo^2^+2Fc^2^)/3'
_refine_ls_weighting_scheme calc
_refine_ls_wR_factor_gt 0.1197
_refine_ls_wR_factor_ref 0.1329
_reflns_number_gt 3880
_reflns_number_total 5114
_reflns_threshold_expression 'I > 2\s(I)'
_cod_data_source_file hb7786sup1.cif
_cod_data_source_block I
_cod_database_code 2242750
_shelx_space_group_comment
;
The symmetry employed for this shelxl refinement is uniquely defined
by the following loop, which should always be used as a source of
symmetry information in preference to the above space-group names.
They are only intended as comments.
;
_shelx_estimated_absorpt_t_min 0.869
_shelx_estimated_absorpt_t_max 0.906

loop_
_space_group_symop_operation_xyz
'x, y, z'
'-x, -y, -z'

loop_
_atom_site_type_symbol
_atom_site_label
_atom_site_fract_x
_atom_site_fract_y
_atom_site_fract_z
_atom_site_U_iso_or_equiv
_atom_site_adp_type
_atom_site_calc_flag
_atom_site_occupancy
F F1 -0.22880(19) -0.00170(13) 1.00487(9) 0.0378(3) Uani d 1
F F2 -0.38289(18) 0.05158(14) 0.88298(9) 0.0392(3) Uani d 1
F F3 -0.36487(19) 0.17017(13) 0.95862(9) 0.0384(3) Uani d 1
F F4 0.1664(2) 0.31406(13) 1.01713(9) 0.0430(3) Uani d 1
F F5 0.0401(2) 0.46009(13) 0.91079(10) 0.0454(4) Uani d 1
F F6 0.3286(3) 0.48695(15) 0.94377(13) 0.0590(5) Uani d 1
O O1 0.1401(2) 0.03503(14) 0.64074(11) 0.0300(3) Uani d 1
H H1O 0.058(3) 0.084(2) 0.6145(19) 0.045 Uiso d 1
N N1 0.0200(3) 0.23331(16) 0.88257(12) 0.0255(4) Uani d 1
N N2 0.5142(3) -0.04940(16) 0.63900(12) 0.0246(4) Uani d 1
H H1N 0.420(3) -0.084(2) 0.6219(17) 0.029 Uiso d 1
H H2N 0.565(3) 0.0117(16) 0.5858(11) 0.029 Uiso d 1
C C1 -0.0699(3) 0.15108(19) 0.86236(14) 0.0248(4) Uani d 1
C C2 0.0070(3) 0.10584(19) 0.79255(14) 0.0253(4) Uani d 1
H H2 -0.0687 0.0471 0.7811 0.030 Uiso calc 1
C C3 0.1930(3) 0.14755(18) 0.74109(14) 0.0232(4) Uani d 1
C C4 0.2993(3) 0.23707(18) 0.76020(14) 0.0234(4) Uani d 1
C C5 0.4941(3) 0.28638(19) 0.71304(15) 0.0280(4) Uani d 1
H H5 0.5585 0.2614 0.6645 0.034 Uiso calc 1
C C6 0.5892(3) 0.3690(2) 0.73676(17) 0.0330(5) Uani d 1
H H6 0.7195 0.4006 0.7048 0.040 Uiso calc 1
C C7 0.4967(4) 0.4085(2) 0.80829(17) 0.0341(5) Uani d 1
H H7 0.5657 0.4656 0.8244 0.041 Uiso calc 1
C C8 0.3084(3) 0.36492(19) 0.85441(15) 0.0294(5) Uani d 1
C C9 0.2044(3) 0.27756(18) 0.83188(14) 0.0244(4) Uani d 1
C C10 -0.2631(3) 0.0942(2) 0.92713(15) 0.0283(4) Uani d 1
C C11 0.2098(4) 0.4061(2) 0.93101(17) 0.0365(5) Uani d 1
C C12 0.2837(3) 0.09461(19) 0.66926(14) 0.0236(4) Uani d 1
H H12 0.3575 0.1615 0.6113 0.028 Uiso calc 1
C C13 0.4279(3) -0.00337(18) 0.71443(14) 0.0233(4) Uani d 1
H H13 0.5380 0.0361 0.7315 0.028 Uiso calc 1
C C14 0.6690(3) -0.1405(2) 0.67050(17) 0.0317(5) Uani d 1
H H14A 0.7833 -0.1014 0.6836 0.038 Uiso calc 1
H H14B 0.7175 -0.1693 0.6187 0.038 Uiso calc 1
C C15 0.5805(3) -0.2485(2) 0.76066(17) 0.0330(5) Uani d 1
H H15A 0.6859 -0.3051 0.7841 0.040 Uiso calc 1
H H15B 0.4774 -0.2935 0.7452 0.040 Uiso calc 1
C C16 0.4882(4) -0.2063(2) 0.83963(16) 0.0332(5) Uani d 1
H H16A 0.4233 -0.2776 0.8957 0.040 Uiso calc 1
H H16B 0.5940 -0.1701 0.8607 0.040 Uiso calc 1
C C17 0.3350(3) -0.11181(19) 0.80364(15) 0.0291(5) Uani d 1
H H17A 0.2230 -0.1503 0.7883 0.035 Uiso calc 1
H H17B 0.2819 -0.0829 0.8548 0.035 Uiso calc 1
Cl Cl1 0.91440(9) 0.34265(7) 0.30595(4) 0.04821(19) Uani d 1
Cl Cl2 1.10599(11) 0.35855(7) 0.45615(5) 0.0571(2) Uani d 1
Cl Cl3 0.70646(12) 0.44205(6) 0.43618(6) 0.0577(2) Uani d 1
O O2 0.6471(2) 0.16019(15) 0.46652(12) 0.0369(4) Uani d 1
O O3 0.8236(2) 0.16197(15) 0.57789(11) 0.0352(4) Uani d 1
C C18 0.7750(3) 0.20401(19) 0.49632(15) 0.0259(4) Uani d 1
C C19 0.8759(3) 0.3309(2) 0.42622(16) 0.0319(5) Uani d 1

loop_
_atom_site_aniso_label
_atom_site_aniso_U_11
_atom_site_aniso_U_22
_atom_site_aniso_U_33
_atom_site_aniso_U_12
_atom_site_aniso_U_13
_atom_site_aniso_U_23
F1 0.0324(7) 0.0401(8) 0.0286(7) 0.0043(6) -0.0029(5) -0.0006(6)
F2 0.0299(7) 0.0574(9) 0.0320(7) -0.0063(6) -0.0034(5) -0.0194(7)
F3 0.0352(7) 0.0435(8) 0.0343(7) 0.0093(6) 0.0029(6) -0.0156(6)
F4 0.0635(9) 0.0430(8) 0.0268(7) 0.0074(7) -0.0131(6) -0.0160(6)
F5 0.0657(10) 0.0403(8) 0.0359(8) 0.0224(7) -0.0090(7) -0.0208(7)
F6 0.0770(11) 0.0524(10) 0.0639(11) -0.0129(8) -0.0020(9) -0.0435(9)
O1 0.0328(8) 0.0348(9) 0.0298(8) 0.0081(6) -0.0138(6) -0.0174(7)
N1 0.0295(9) 0.0247(9) 0.0230(8) 0.0073(7) -0.0070(7) -0.0088(7)
N2 0.0304(9) 0.0238(9) 0.0227(9) 0.0022(7) -0.0058(7) -0.0118(7)
C1 0.0274(10) 0.0259(10) 0.0204(10) 0.0069(8) -0.0062(8) -0.0072(8)
C2 0.0281(10) 0.0247(10) 0.0243(10) 0.0032(8) -0.0076(8) -0.0097(8)
C3 0.0292(10) 0.0202(10) 0.0200(9) 0.0044(8) -0.0059(8) -0.0068(8)
C4 0.0290(10) 0.0187(9) 0.0216(10) 0.0052(8) -0.0066(8) -0.0060(8)
C5 0.0324(11) 0.0231(10) 0.0258(10) 0.0023(8) -0.0023(8) -0.0073(8)
C6 0.0346(11) 0.0231(11) 0.0356(12) -0.0030(9) -0.0024(9) -0.0062(9)
C7 0.0433(13) 0.0210(10) 0.0381(13) -0.0012(9) -0.0123(10) -0.0092(9)
C8 0.0416(12) 0.0208(10) 0.0269(11) 0.0042(9) -0.0084(9) -0.0094(9)
C9 0.0310(10) 0.0203(10) 0.0220(10) 0.0052(8) -0.0073(8) -0.0072(8)
C10 0.0301(11) 0.0312(11) 0.0239(10) 0.0066(9) -0.0068(8) -0.0103(9)
C11 0.0532(14) 0.0278(11) 0.0333(12) 0.0029(10) -0.0092(11) -0.0162(10)
C12 0.0274(10) 0.0253(10) 0.0195(9) 0.0032(8) -0.0056(8) -0.0094(8)
C13 0.0284(10) 0.0240(10) 0.0206(9) 0.0032(8) -0.0050(8) -0.0117(8)
C14 0.0305(11) 0.0312(12) 0.0374(12) 0.0072(9) -0.0062(9) -0.0174(10)
C15 0.0360(12) 0.0257(11) 0.0382(13) 0.0059(9) -0.0094(10) -0.0121(10)
C16 0.0425(12) 0.0259(11) 0.0289(11) 0.0054(9) -0.0102(9) -0.0063(9)
C17 0.0361(11) 0.0272(11) 0.0225(10) 0.0056(9) -0.0053(9) -0.0077(9)
Cl1 0.0439(3) 0.0694(5) 0.0241(3) 0.0045(3) -0.0020(2) -0.0114(3)
Cl2 0.0573(4) 0.0519(4) 0.0510(4) -0.0245(3) -0.0205(3) -0.0033(3)
Cl3 0.0819(5) 0.0298(3) 0.0581(4) 0.0197(3) -0.0082(4) -0.0145(3)
O2 0.0414(9) 0.0423(9) 0.0345(9) -0.0046(7) -0.0039(7) -0.0238(8)
O3 0.0335(8) 0.0359(9) 0.0297(8) 0.0021(7) -0.0083(7) -0.0045(7)
C18 0.0260(10) 0.0250(10) 0.0294(11) 0.0046(8) -0.0019(8) -0.0145(9)
C19 0.0379(12) 0.0302(12) 0.0265(11) 0.0027(9) -0.0079(9) -0.0088(9)

loop_
_atom_type_symbol
_atom_type_description
_atom_type_scat_dispersion_real
_atom_type_scat_dispersion_imag
_atom_type_scat_source
C C 0.0033 0.0016 'International Tables Vol C Tables 4.2.6.8 and 6.1.1.4'
H H 0.0000 0.0000 'International Tables Vol C Tables 4.2.6.8 and 6.1.1.4'
Cl Cl 0.1484 0.1585 'International Tables Vol C Tables 4.2.6.8 and 6.1.1.4'
F F 0.0171 0.0103 'International Tables Vol C Tables 4.2.6.8 and 6.1.1.4'
N N 0.0061 0.0033 'International Tables Vol C Tables 4.2.6.8 and 6.1.1.4'
O O 0.0106 0.0060 'International Tables Vol C Tables 4.2.6.8 and 6.1.1.4'

loop_
_geom_angle_atom_site_label_1
_geom_angle_atom_site_label_2
_geom_angle_atom_site_label_3
_geom_angle
C12 O1 H1O 110(2)
C1 N1 C9 116.91(17)
C13 N2 C14 113.36(16)
C13 N2 H1N 110.4(15)
C14 N2 H1N 108.4(16)
C13 N2 H2N 110.7(16)
C14 N2 H2N 109.4(16)
H1N N2 H2N 104(2)
N1 C1 C2 125.37(19)
N1 C1 C10 115.36(18)
C2 C1 C10 119.01(18)
C3 C2 C1 119.12(19)
C3 C2 H2 120.4
C1 C2 H2 120.4
C2 C3 C4 118.17(18)
C2 C3 C12 119.94(18)
C4 C3 C12 121.84(17)
C9 C4 C5 118.59(18)
C9 C4 C3 117.62(18)
C5 C4 C3 123.78(18)
C6 C5 C4 120.7(2)
C6 C5 H5 119.6
C4 C5 H5 119.6
C5 C6 C7 121.0(2)
C5 C6 H6 119.5
C7 C6 H6 119.5
C8 C7 C6 120.3(2)
C8 C7 H7 119.9
C6 C7 H7 119.9
C7 C8 C9 120.4(2)
C7 C8 C11 120.5(2)
C9 C8 C11 119.1(2)
N1 C9 C4 122.80(18)
N1 C9 C8 118.09(18)
C4 C9 C8 119.07(19)
F3 C10 F1 106.88(17)
F3 C10 F2 107.34(17)
F1 C10 F2 106.53(17)
F3 C10 C1 113.66(18)
F1 C10 C1 110.42(16)
F2 C10 C1 111.64(17)
F5 C11 F4 106.7(2)
F5 C11 F6 106.71(19)
F4 C11 F6 105.65(19)
F5 C11 C8 113.08(19)
F4 C11 C8 112.85(19)
F6 C11 C8 111.3(2)
O1 C12 C3 112.85(16)
O1 C12 C13 105.73(16)
C3 C12 C13 110.13(16)
O1 C12 H12 109.3
C3 C12 H12 109.3
C13 C12 H12 109.3
N2 C13 C17 108.72(16)
N2 C13 C12 107.06(16)
C17 C13 C12 115.11(17)
N2 C13 H13 108.6
C17 C13 H13 108.6
C12 C13 H13 108.6
N2 C14 C15 109.75(17)
N2 C14 H14A 109.7
C15 C14 H14A 109.7
N2 C14 H14B 109.7
C15 C14 H14B 109.7
H14A C14 H14B 108.2
C14 C15 C16 111.18(18)
C14 C15 H15A 109.4
C16 C15 H15A 109.4
C14 C15 H15B 109.4
C16 C15 H15B 109.4
H15A C15 H15B 108.0
C17 C16 C15 110.84(18)
C17 C16 H16A 109.5
C15 C16 H16A 109.5
C17 C16 H16B 109.5
C15 C16 H16B 109.5
H16A C16 H16B 108.1
C13 C17 C16 110.83(18)
C13 C17 H17A 109.5
C16 C17 H17A 109.5
C13 C17 H17B 109.5
C16 C17 H17B 109.5
H17A C17 H17B 108.1
O2 C18 O3 127.3(2)
O2 C18 C19 116.35(19)
O3 C18 C19 116.19(18)
C18 C19 Cl2 111.80(15)
C18 C19 Cl1 111.57(15)
Cl2 C19 Cl1 108.50(12)
C18 C19 Cl3 105.96(14)
Cl2 C19 Cl3 110.39(13)
Cl1 C19 Cl3 108.56(12)

loop_
_geom_bond_atom_site_label_1
_geom_bond_atom_site_label_2
_geom_bond_distance
F1 C10 1.341(2)
F2 C10 1.341(2)
F3 C10 1.324(2)
F4 C11 1.340(3)
F5 C11 1.337(3)
F6 C11 1.344(3)
O1 C12 1.417(2)
O1 H1O 0.835(10)
N1 C1 1.307(3)
N1 C9 1.364(3)
N2 C13 1.500(2)
N2 C14 1.501(3)
N2 H1N 0.882(10)
N2 H2N 0.879(10)
C1 C2 1.404(3)
C1 C10 1.510(3)
C2 C3 1.372(3)
C2 H2 0.9500
C3 C4 1.428(3)
C3 C12 1.518(3)
C4 C9 1.428(3)
C4 C5 1.423(3)
C5 C6 1.361(3)
C5 H5 0.9500
C6 C7 1.413(3)
C6 H6 0.9500
C7 C8 1.367(3)
C7 H7 0.9500
C8 C9 1.429(3)
C8 C11 1.504(3)
C12 C13 1.538(3)
C12 H12 1.0000
C13 C17 1.523(3)
C13 H13 1.0000
C14 C15 1.519(3)
C14 H14A 0.9900
C14 H14B 0.9900
C15 C16 1.529(3)
C15 H15A 0.9900
C15 H15B 0.9900
C16 C17 1.527(3)
C16 H16A 0.9900
C16 H16B 0.9900
C17 H17A 0.9900
C17 H17B 0.9900
Cl1 C19 1.766(2)
Cl2 C19 1.759(2)
Cl3 C19 1.784(2)
O2 C18 1.238(3)
O3 C18 1.245(3)
C18 C19 1.562(3)

loop_
_geom_hbond_atom_site_label_D
_geom_hbond_atom_site_label_H
_geom_hbond_atom_site_label_A
_geom_hbond_site_symmetry_A
_geom_hbond_distance_DH
_geom_hbond_distance_HA
_geom_hbond_distance_DA
_geom_hbond_angle_DHA
N2 H1N O1 . 0.88(2) 2.42(2) 2.734(3) 101.5(19)
N2 H1N O2 2_656 0.88(2) 1.99(2) 2.769(3) 146(2)
O1 H1O O3 1_455 0.83(2) 1.89(2) 2.702(2) 165(2)
N2 H2N O2 . 0.879(17) 1.995(17) 2.869(2) 172.7(19)
N2 H2N O3 . 0.879(17) 2.47(2) 3.043(3) 123.7(14)
C19 Cl3 Cg1 2_666 1.784(2) 3.6120(12) 4.709(3) 117.45(8)
C10 F1 Cg2 2_557 1.341(2) 3.0656(16) 4.395(2) 170.95(14)
C10 F2 Cg1 1_455 1.341(2) 3.4355(18) 3.788(2) 94.66(13)
C10 F3 Cg1 1_455 1.324(2) 3.2419(16) 3.788(2) 104.05(11)

loop_
_geom_torsion_atom_site_label_1
_geom_torsion_atom_site_label_2
_geom_torsion_atom_site_label_3
_geom_torsion_atom_site_label_4
_geom_torsion
C9 N1 C1 C2 -0.6(3)
C9 N1 C1 C10 173.54(17)
N1 C1 C2 C3 1.3(3)
C10 C1 C2 C3 -172.61(18)
C1 C2 C3 C4 -0.9(3)
C1 C2 C3 C12 176.57(18)
C2 C3 C4 C9 -0.1(3)
C12 C3 C4 C9 -177.48(17)
C2 C3 C4 C5 179.01(19)
C12 C3 C4 C5 1.6(3)
C9 C4 C5 C6 1.0(3)
C3 C4 C5 C6 -178.1(2)
C4 C5 C6 C7 -0.4(3)
C5 C6 C7 C8 -0.6(3)
C6 C7 C8 C9 1.0(3)
C6 C7 C8 C11 179.6(2)
C1 N1 C9 C4 -0.5(3)
C1 N1 C9 C8 -178.23(18)
C5 C4 C9 N1 -178.32(18)
C3 C4 C9 N1 0.8(3)
C5 C4 C9 C8 -0.6(3)
C3 C4 C9 C8 178.53(18)
C7 C8 C9 N1 177.45(19)
C11 C8 C9 N1 -1.2(3)
C7 C8 C9 C4 -0.4(3)
C11 C8 C9 C4 -179.02(19)
N1 C1 C10 F3 33.4(2)
C2 C1 C10 F3 -152.12(18)
N1 C1 C10 F1 -86.7(2)
C2 C1 C10 F1 87.8(2)
N1 C1 C10 F2 154.97(17)
C2 C1 C10 F2 -30.5(3)
C7 C8 C11 F5 120.8(2)
C9 C8 C11 F5 -60.6(3)
C7 C8 C11 F4 -118.0(2)
C9 C8 C11 F4 60.7(3)
C7 C8 C11 F6 0.7(3)
C9 C8 C11 F6 179.31(19)
C2 C3 C12 O1 19.3(3)
C4 C3 C12 O1 -163.38(17)
C2 C3 C12 C13 -98.6(2)
C4 C3 C12 C13 78.7(2)
C14 N2 C13 C17 -58.8(2)
C14 N2 C13 C12 176.26(16)
O1 C12 C13 N2 58.90(19)
C3 C12 C13 N2 -178.90(15)
O1 C12 C13 C17 -62.1(2)
C3 C12 C13 C17 60.1(2)
C13 N2 C14 C15 57.8(2)
N2 C14 C15 C16 -54.6(2)
C14 C15 C16 C17 55.1(2)
N2 C13 C17 C16 57.1(2)
C12 C13 C17 C16 177.17(17)
C15 C16 C17 C13 -56.5(2)
O2 C18 C19 Cl2 -159.24(16)
O3 C18 C19 Cl2 25.0(2)
O2 C18 C19 Cl1 -37.5(2)
O3 C18 C19 Cl1 146.68(16)
O2 C18 C19 Cl3 80.4(2)
O3 C18 C19 Cl3 -95.35(19)

_cod_database_fobs_code 2242750
